data_7134775
loop_
_publ_author_name
'Evans, Matthew J.'
'Jones, Cameron'

_publ_section_title
;
 Unsymmetrical bis(anilido)xanthene ligands: development and use in the
 preparation of magnesium diamide complexes.
;
_journal_issue 63
_journal_name_full 'Chemical communications (Cambridge, England)'
_journal_page_first 11814
_journal_page_last 11817
_journal_paper_doi 10.1039/d5cc03202d
_journal_volume 61
_journal_year 2025
_chemical_formula_moiety 'C43 H58 N2 O'
_chemical_formula_sum 'C43 H58 N2 O'
_chemical_formula_weight 618.91
_space_group_crystal_system triclinic
_space_group_IT_number 2
_space_group_name_Hall '-P 1'
_space_group_name_H-M_alt 'P -1'
_atom_sites_solution_hydrogens mixed
_atom_sites_solution_primary fmap
_audit_creation_date 2025-04-01
_audit_creation_method
;
Olex2 1.5
(compiled 2022.04.07 svn.rca3783a0 for OlexSys, GUI svn.r6498)
;
_audit_update_record
;
2025-06-05 deposited with the CCDC.	2025-07-02 downloaded from the CCDC.
;
_cell_angle_alpha 103.3550(10)
_cell_angle_beta 102.2380(10)
_cell_angle_gamma 103.6610(10)
_cell_formula_units_Z 4
_cell_length_a 9.99070(10)
_cell_length_b 17.0201(2)
_cell_length_c 23.3184(2)
_cell_measurement_reflns_used 50957
_cell_measurement_temperature 123.00(10)
_cell_measurement_theta_max 79.7400
_cell_measurement_theta_min 3.8950
_cell_volume 3596.71(7)
_computing_cell_refinement 'CrysAlisPro 1.171.42.70a (Rigaku OD, 2022)'
_computing_data_collection 'CrysAlisPro 1.171.42.70a (Rigaku OD, 2022)'
_computing_data_reduction 'CrysAlisPro 1.171.42.70a (Rigaku OD, 2022)'
_computing_molecular_graphics 'Olex2 1.5 (Dolomanov et al., 2009)'
_computing_publication_material 'Olex2 1.5 (Dolomanov et al., 2009)'
_computing_structure_refinement 'SHELXL-2018/3 (Sheldrick, 2018)'
_computing_structure_solution 'SHELXT 2014/4 (Sheldrick, 2014)'
_diffrn_ambient_environment N~2~
_diffrn_ambient_temperature 123.00(10)
_diffrn_detector 'Hybrid Pixel Array Detector'
_diffrn_detector_area_resol_mean 10.0000
_diffrn_detector_type HyPix
_diffrn_measured_fraction_theta_full 0.998
_diffrn_measured_fraction_theta_max 0.987
_diffrn_measurement_device 'four-circle diffractometer'
_diffrn_measurement_device_type 'XtaLAB Synergy, Dualflex, HyPix'
_diffrn_measurement_method 'w\ scans'
_diffrn_radiation_monochromator mirror
_diffrn_radiation_probe x-ray
_diffrn_radiation_type 'Cu K\a'
_diffrn_radiation_wavelength 1.54184
_diffrn_reflns_av_R_equivalents 0.0510
_diffrn_reflns_av_unetI/netI 0.0374
_diffrn_reflns_Laue_measured_fraction_full 0.998
_diffrn_reflns_Laue_measured_fraction_max 0.987
_diffrn_reflns_limit_h_max 12
_diffrn_reflns_limit_h_min -12
_diffrn_reflns_limit_k_max 21
_diffrn_reflns_limit_k_min -21
_diffrn_reflns_limit_l_max 29
_diffrn_reflns_limit_l_min -29
_diffrn_reflns_number 84525
_diffrn_reflns_point_group_measured_fraction_full 0.998
_diffrn_reflns_point_group_measured_fraction_max 0.987
_diffrn_reflns_theta_full 67.684
_diffrn_reflns_theta_max 80.360
_diffrn_reflns_theta_min 3.914
_diffrn_source 'micro-focus sealed X-ray tube'
_diffrn_source_type 'PhotonJet (Cu) X-ray Source'
_exptl_absorpt_coefficient_mu 0.506
_exptl_absorpt_correction_T_max 1.000
_exptl_absorpt_correction_T_min 0.212
_exptl_absorpt_correction_type gaussian
_exptl_absorpt_process_details
;
CrysAlisPro 1.171.42.70a (Rigaku Oxford Diffraction, 2022)
Numerical absorption correction based on gaussian integration over
a multifaceted crystal model
Empirical absorption correction using spherical harmonics,
implemented in SCALE3 ABSPACK scaling algorithm.
;
_exptl_crystal_colour colourless
_exptl_crystal_colour_primary colourless
_exptl_crystal_density_diffrn 1.143
_exptl_crystal_description prism
_exptl_crystal_F_000 1352
_exptl_crystal_size_max 0.61
_exptl_crystal_size_mid 0.26
_exptl_crystal_size_min 0.18
_refine_diff_density_max 0.651
_refine_diff_density_min -0.652
_refine_diff_density_rms 0.051
_refine_ls_extinction_method none
_refine_ls_goodness_of_fit_ref 1.033
_refine_ls_hydrogen_treatment mixed
_refine_ls_matrix_type full
_refine_ls_number_parameters 893
_refine_ls_number_reflns 15546
_refine_ls_number_restraints 144
_refine_ls_restrained_S_all 1.038
_refine_ls_R_factor_all 0.0654
_refine_ls_R_factor_gt 0.0589
_refine_ls_shift/su_max 0.001
_refine_ls_shift/su_mean 0.000
_refine_ls_structure_factor_coef Fsqd
_refine_ls_weighting_details 'w=1/[\s^2^(Fo^2^)+(0.0693P)^2^+2.3590P] where P=(Fo^2^+2Fc^2^)/3'
_refine_ls_weighting_scheme calc
_refine_ls_wR_factor_gt 0.1509
_refine_ls_wR_factor_ref 0.1562
_reflns_Friedel_coverage 0.000
_reflns_number_gt 13710
_reflns_number_total 15546
_reflns_threshold_expression 'I > 2\s(I)'
_cod_data_source_file d5cc03202d2.cif
_cod_data_source_block cj1743
_cod_depositor_comments 'Adding full bibliography for 7134774--7134781.cif.'
_cod_database_code 7134775
_shelx_shelxl_version_number 2018/3
_shelx_space_group_comment
;
The symmetry employed for this shelxl refinement is uniquely defined
by the following loop, which should always be used as a source of
symmetry information in preference to the above space-group names.
They are only intended as comments.
;
_shelx_estimated_absorpt_t_max 0.914
_shelx_estimated_absorpt_t_min 0.748
_olex2_refinement_description
;
1. Restrained distances
 C28-C90
 1.52 with sigma of 0.01
 C90-C89
 1.54 with sigma of 0.01
 C39-C38
 1.54 with sigma of 0.01
 C28-C39
 1.52 with sigma of 0.01
 C87-C88
 1.54 with sigma of 0.01
 C88-C77
 1.52 with sigma of 0.01
 C85-C86
 1.54 with sigma of 0.01
 C86-C77
 1.52 with sigma of 0.01
 C90-C29 = C90-C27
 2.52 with sigma of 0.005
 C39-C29 = C39-C27
 2.52 with sigma of 0.005
 C28-C26
 2.42 with sigma of 0.01
 C28-C30
 2.41 with sigma of 0.01
 C86-C78
 2.52 with sigma of 0.04
 C88-C76
 2.52 with sigma of 0.04
 C88-C78
 2.52 with sigma of 0.04
 C86-C76
 2.52 with sigma of 0.04
2. Uiso/Uaniso restraints and constraints
C28 \\sim C90 \\sim C89: within 2A with sigma of 0.04 and sigma for terminal
atoms of 0.08 within 2A
C28 \\sim C39 \\sim C38: within 2A with sigma of 0.04 and sigma for terminal
atoms of 0.08 within 2A
C77 \\sim C86 \\sim C85 \\sim C87 \\sim C88: within 2A with sigma of 0.04 and
sigma for terminal atoms of 0.08 within 2A
Uanis(C28) \\sim Ueq: with sigma of 0.005 and sigma for terminal atoms of 0.01
Uanis(C85) \\sim Ueq: with sigma of 0.005 and sigma for terminal atoms of 0.01
Uanis(C88) \\sim Ueq: with sigma of 0.01 and sigma for terminal atoms of 0.01
3. Rigid body (RIGU) restrains
 C28, C90, C89
 with sigma for 1-2 distances of 0.004 and sigma for 1-3 distances of 0.004
 C28, C39, C38
 with sigma for 1-2 distances of 0.004 and sigma for 1-3 distances of 0.004
 C77, C86, C85, C87, C88
 with sigma for 1-2 distances of 0.004 and sigma for 1-3 distances of 0.004
4. Others
 Sof(C89)=Sof(H33)=Sof(H34)=Sof(H35)=Sof(C90)=Sof(H31)=Sof(H32)=1-FVAR(1)
 Sof(C38)=Sof(H28)=Sof(H29)=Sof(H30)=Sof(C39)=Sof(H26)=Sof(H27)=FVAR(1)
 Sof(C87)=Sof(H87A)=Sof(H87B)=Sof(H87C)=Sof(C88)=Sof(H88A)=Sof(H88B)=1-FVAR(2)
 Sof(C85)=Sof(H85A)=Sof(H85B)=Sof(H85C)=Sof(C86)=Sof(H86A)=Sof(H86B)=FVAR(2)
5.a Ternary CH refined with riding coordinates:
 C7(HC), C13(HF), C19(HB), C50(H50), C56(H56), C62(H62)
5.b Secondary CH2 refined with riding coordinates:
 C8(HN,HO), C9(H9,H10), C10(H13,H14), C11(H5,H6), C12(HJ,HK), C14(H15,H16),
 C15(H20,H21), C16(H24,H25), C17(H22,H23), C18(H11,H12), C20(HH,HI), C21(H2,H4),
  C22(HY,HZ), C23(HW,HX), C24(HL,HM), C39(H26,H27), C43(H7,H8), C51(H51A,H51B),
 C52(H52A,H52B), C53(H53A,H53B), C54(H54A,H54B), C55(H55A,H55B), C57(H57A,H57B),
  C58(H58A,H58B), C59(H59A,H59B), C60(H60A,H60B), C61(H61A,H61B), C63(H63A,
 H63B), C64(H64A,H64B), C65(H65A,H65B), C66(H66A,H66B), C67(H67A,H67B),
 C82(H82A,H82B), C86(H86A,H86B), C88(H88A,H88B), C90(H31,H32)
5.c Aromatic/amide H refined with riding coordinates:
 N1(H), N3(H3), C3(HE), C5(HA), C27(HV), C29(H1), C33(HG), C35(HD), C46(H46),
 C48(H48), C70(H70), C72(H72), C76(H76), C78(H78)
5.d Idealised Me refined as rotating group:
 C38(H28,H29,H30), C40(HS,HT,HU), C41(HP,HQ,HR), C42(H17,H18,H19), C81(H81A,
 H81B,H81C), C83(H83A,H83B,H83C), C84(H84A,H84B,H84C), C85(H85A,H85B,H85C),
 C87(H87A,H87B,H87C), C89(H33,H34,H35)
;
_olex2_submission_special_instructions 'No special instructions were received'

loop_
_space_group_symop_operation_xyz
'x, y, z'
'-x, -y, -z'

loop_
_atom_site_label
_atom_site_type_symbol
_atom_site_fract_x
_atom_site_fract_y
_atom_site_fract_z
_atom_site_U_iso_or_equiv
_atom_site_adp_type
_atom_site_occupancy
_atom_site_site_symmetry_order
_atom_site_calc_flag
_atom_site_refinement_flags_posn
_atom_site_refinement_flags_adp
_atom_site_refinement_flags_occupancy
_atom_site_disorder_assembly
_atom_site_disorder_group
O1 O 0.21857(11) 0.92358(6) 0.85504(5) 0.0233(2) Uani 1 1 d . . . . .
O2 O 0.42577(13) 0.58558(7) 0.63816(5) 0.0272(2) Uani 1 1 d . . . . .
N1 N 0.42737(13) 1.06947(7) 0.89115(5) 0.0206(2) Uani 1 1 d . . . . .
H H 0.453457 1.028435 0.902874 0.025 Uiso 1 1 calc R U . . .
N2 N 0.24749(15) 0.83511(9) 0.93461(6) 0.0282(3) Uani 1 1 d . . . . .
N3 N 0.46591(14) 0.43452(8) 0.61356(6) 0.0232(2) Uani 1 1 d . . . . .
H3 H 0.506718 0.470612 0.596182 0.028 Uiso 1 1 calc R U . . .
N4 N 0.45407(18) 0.65803(10) 0.55012(7) 0.0347(3) Uani 1 1 d . . . . .
C1 C 0.49653(15) 1.15649(9) 0.92700(6) 0.0203(3) Uani 1 1 d . . . . .
C2 C 0.62058(15) 1.20292(9) 0.91663(7) 0.0217(3) Uani 1 1 d . . . . .
C3 C 0.67991(16) 1.28854(9) 0.94967(7) 0.0230(3) Uani 1 1 d . . . . .
HE H 0.762801 1.320577 0.942323 0.028 Uiso 1 1 calc R U . . .
C4 C 0.62193(16) 1.32875(9) 0.99308(7) 0.0222(3) Uani 1 1 d . . . . .
C5 C 0.50342(15) 1.27988(9) 1.00442(7) 0.0221(3) Uani 1 1 d . . . . .
HA H 0.464998 1.305778 1.035048 0.026 Uiso 1 1 calc R U . . .
C6 C 0.43879(15) 1.19421(9) 0.97248(6) 0.0209(3) Uani 1 1 d . . . . .
C7 C 0.69651(16) 1.16138(9) 0.87414(7) 0.0235(3) Uani 1 1 d . . . . .
HC H 0.638061 1.100688 0.854745 0.028 Uiso 1 1 calc R U . . .
C8 C 0.7139(2) 1.20105(11) 0.82235(7) 0.0319(3) Uani 1 1 d . . . . .
HN H 0.618157 1.196610 0.796767 0.038 Uiso 1 1 calc R U . . .
HO H 0.768765 1.261819 0.840260 0.038 Uiso 1 1 calc R U . . .
C9 C 0.7927(2) 1.15618(12) 0.78215(8) 0.0370(4) Uani 1 1 d . . . . .
H9 H 0.732982 1.096780 0.761208 0.044 Uiso 1 1 calc R U . . .
H10 H 0.806252 1.184304 0.750187 0.044 Uiso 1 1 calc R U . . .
C10 C 0.9374(2) 1.15725(13) 0.81919(9) 0.0387(4) Uani 1 1 d . . . . .
H13 H 1.001107 1.216300 0.836576 0.046 Uiso 1 1 calc R U . . .
H14 H 0.982065 1.124822 0.792030 0.046 Uiso 1 1 calc R U . . .
C11 C 0.9215(2) 1.11866(13) 0.87105(9) 0.0380(4) Uani 1 1 d . . . . .
H5 H 1.017694 1.123111 0.896232 0.046 Uiso 1 1 calc R U . . .
H6 H 0.866477 1.057883 0.853483 0.046 Uiso 1 1 calc R U . . .
C12 C 0.84445(18) 1.16354(11) 0.91174(7) 0.0291(3) Uani 1 1 d . . . . .
HJ H 0.903830 1.223113 0.932235 0.035 Uiso 1 1 calc R U . . .
HK H 0.832267 1.135784 0.944010 0.035 Uiso 1 1 calc R U . . .
C13 C 0.68572(16) 1.42215(9) 1.02768(7) 0.0226(3) Uani 1 1 d . . . . .
HF H 0.625116 1.436449 1.055202 0.027 Uiso 1 1 calc R U . . .
C14 C 0.6809(2) 1.47773(11) 0.98490(8) 0.0401(4) Uani 1 1 d . . . . .
H15 H 0.580061 1.466848 0.961459 0.048 Uiso 1 1 calc R U . . .
H16 H 0.734924 1.462646 0.955144 0.048 Uiso 1 1 calc R U . . .
C15 C 0.7452(3) 1.57162(12) 1.02053(10) 0.0570(6) Uani 1 1 d . . . . .
H20 H 0.743688 1.605620 0.991336 0.068 Uiso 1 1 calc R U . . .
H21 H 0.686276 1.587977 1.047697 0.068 Uiso 1 1 calc R U . . .
C16 C 0.8966(3) 1.59030(14) 1.05842(14) 0.0704(9) Uani 1 1 d . . . . .
H24 H 0.934369 1.651021 1.082176 0.084 Uiso 1 1 calc R U . . .
H25 H 0.957235 1.578653 1.030937 0.084 Uiso 1 1 calc R U . . .
C17 C 0.9050(2) 1.53719(15) 1.10216(11) 0.0585(7) Uani 1 1 d . . . . .
H22 H 0.854939 1.554379 1.133073 0.070 Uiso 1 1 calc R U . . .
H23 H 1.006908 1.547915 1.124160 0.070 Uiso 1 1 calc R U . . .
C18 C 0.8373(2) 1.44213(13) 1.06863(9) 0.0407(4) Uani 1 1 d . . . . .
H11 H 0.897821 1.422783 1.043249 0.049 Uiso 1 1 calc R U . . .
H12 H 0.834790 1.410583 1.099323 0.049 Uiso 1 1 calc R U . . .
C19 C 0.31652(15) 1.14100(9) 0.98908(7) 0.0218(3) Uani 1 1 d . . . . .
HB H 0.251488 1.097265 0.950503 0.026 Uiso 1 1 calc R U . . .
C20 C 0.37674(16) 1.09447(10) 1.03309(7) 0.0260(3) Uani 1 1 d . . . . .
HH H 0.429731 1.059367 1.013098 0.031 Uiso 1 1 calc R U . . .
HI H 0.445662 1.136816 1.070697 0.031 Uiso 1 1 calc R U . . .
C21 C 0.25975(19) 1.03791(11) 1.05117(8) 0.0334(4) Uani 1 1 d . . . . .
H2 H 0.199166 0.990186 1.014685 0.040 Uiso 1 1 calc R U . . .
H4 H 0.304824 1.014137 1.082396 0.040 Uiso 1 1 calc R U . . .
C22 C 0.1659(2) 1.08736(12) 1.07698(8) 0.0373(4) Uani 1 1 d . . . . .
HY H 0.086120 1.048235 1.084829 0.045 Uiso 1 1 calc R U . . .
HZ H 0.223688 1.130155 1.116554 0.045 Uiso 1 1 calc R U . . .
C23 C 0.10527(18) 1.13113(11) 1.03249(9) 0.0345(4) Uani 1 1 d . . . . .
HW H 0.046803 1.163912 1.050584 0.041 Uiso 1 1 calc R U . . .
HX H 0.042021 1.088113 0.993938 0.041 Uiso 1 1 calc R U . . .
C24 C 0.22617(17) 1.19058(10) 1.01824(8) 0.0303(3) Uani 1 1 d . . . . .
HL H 0.288065 1.234487 1.056622 0.036 Uiso 1 1 calc R U . . .
HM H 0.184658 1.219272 0.989762 0.036 Uiso 1 1 calc R U . . .
C25 C 0.20674(15) 0.97402(9) 0.81671(6) 0.0201(3) Uani 1 1 d . . . . .
C26 C 0.31701(15) 1.05150(9) 0.83687(7) 0.0215(3) Uani 1 1 d D . . . .
C27 C 0.31312(18) 1.10657(11) 0.80144(8) 0.0341(4) Uani 1 1 d D . . . .
HV H 0.385481 1.159653 0.814554 0.041 Uiso 1 1 calc R U . . .
C28 C 0.2045(2) 1.08513(13) 0.74687(10) 0.0497(5) Uani 1 1 d D U . . .
C29 C 0.09760(19) 1.00885(11) 0.72870(8) 0.0360(4) Uani 1 1 d D . . . .
H1 H 0.023625 0.994543 0.691537 0.043 Uiso 1 1 calc R U . . .
C30 C 0.09526(16) 0.95197(9) 0.76362(7) 0.0233(3) Uani 1 1 d D . . . .
C31 C -0.02798(16) 0.86966(9) 0.74331(7) 0.0244(3) Uani 1 1 d . . . . .
C32 C -0.00640(15) 0.81888(9) 0.78874(7) 0.0226(3) Uani 1 1 d . . . . .
C33 C -0.10651(16) 0.74068(10) 0.77936(7) 0.0267(3) Uani 1 1 d . . . . .
HG H -0.188318 0.719979 0.744516 0.032 Uiso 1 1 calc R U . . .
C34 C -0.08963(17) 0.69253(10) 0.81953(8) 0.0277(3) Uani 1 1 d . . . . .
C35 C 0.03001(16) 0.72405(9) 0.87094(7) 0.0253(3) Uani 1 1 d . . . . .
HD H 0.042143 0.691983 0.898974 0.030 Uiso 1 1 calc R U . . .
C36 C 0.13146(15) 0.80105(9) 0.88200(7) 0.0220(3) Uani 1 1 d . . . . .
C37 C 0.11131(15) 0.84771(9) 0.84009(7) 0.0204(3) Uani 1 1 d . . . . .
C38 C 0.2689(5) 1.1560(3) 0.67385(19) 0.0435(11) Uani 0.500(6) 1 d D U P A 1
H28 H 0.235434 1.099677 0.643762 0.065 Uiso 0.500(6) 1 calc R U P A 1
H29 H 0.370724 1.168815 0.695246 0.065 Uiso 0.500(6) 1 calc R U P A 1
H30 H 0.256508 1.198350 0.652685 0.065 Uiso 0.500(6) 1 calc R U P A 1
C39 C 0.1826(4) 1.1576(2) 0.71999(17) 0.0283(10) Uani 0.500(6) 1 d D U P A 1
H26 H 0.079811 1.147252 0.699664 0.034 Uiso 0.500(6) 1 calc R U P A 1
H27 H 0.218849 1.212635 0.752515 0.034 Uiso 0.500(6) 1 calc R U P A 1
C40 C -0.0335(2) 0.81641(11) 0.67917(7) 0.0342(4) Uani 1 1 d . . . . .
HS H -0.048301 0.848575 0.649764 0.051 Uiso 1 1 calc R U . . .
HT H -0.112897 0.763762 0.666038 0.051 Uiso 1 1 calc R U . . .
HU H 0.057191 0.803034 0.680929 0.051 Uiso 1 1 calc R U . . .
C41 C -0.17135(17) 0.89028(11) 0.74019(8) 0.0321(3) Uani 1 1 d . . . . .
HP H -0.169316 0.922903 0.781101 0.048 Uiso 1 1 calc R U . . .
HQ H -0.250667 0.837470 0.726020 0.048 Uiso 1 1 calc R U . . .
HR H -0.185032 0.923547 0.711484 0.048 Uiso 1 1 calc R U . . .
C42 C -0.2353(2) 0.58802(13) 0.86215(10) 0.0481(5) Uani 1 1 d . . . . .
H17 H -0.303158 0.531089 0.849951 0.072 Uiso 1 1 calc R U . . .
H18 H -0.279459 0.629662 0.880026 0.072 Uiso 1 1 calc R U . . .
H19 H -0.148270 0.591267 0.892603 0.072 Uiso 1 1 calc R U . . .
C43 C -0.1967(2) 0.60653(11) 0.80663(9) 0.0381(4) Uani 1 1 d . . . . .
H7 H -0.285644 0.602452 0.776128 0.046 Uiso 1 1 calc R U . . .
H8 H -0.156709 0.562378 0.787874 0.046 Uiso 1 1 calc R U . . .
C44 C 0.43119(16) 0.34532(9) 0.58484(6) 0.0217(3) Uani 1 1 d . . . . .
C45 C 0.53136(16) 0.30268(10) 0.59976(7) 0.0233(3) Uani 1 1 d . . . . .
C46 C 0.49673(16) 0.21652(10) 0.56937(7) 0.0254(3) Uani 1 1 d . . . . .
H46 H 0.563990 0.187200 0.579562 0.030 Uiso 1 1 calc R U . . .
C47 C 0.36693(17) 0.17201(10) 0.52460(7) 0.0257(3) Uani 1 1 d . . . . .
C48 C 0.26942(16) 0.21629(10) 0.51085(7) 0.0262(3) Uani 1 1 d . . . . .
H48 H 0.180318 0.186937 0.480493 0.031 Uiso 1 1 calc R U . . .
C49 C 0.29840(16) 0.30218(10) 0.54017(7) 0.0232(3) Uani 1 1 d . . . . .
C50 C 0.67780(16) 0.34985(10) 0.64519(7) 0.0257(3) Uani 1 1 d . . . . .
H50 H 0.673042 0.406019 0.668241 0.031 Uiso 1 1 calc R U . . .
C51 C 0.79172(19) 0.36656(13) 0.61129(8) 0.0373(4) Uani 1 1 d . . . . .
H51A H 0.762387 0.396370 0.581279 0.045 Uiso 1 1 calc R U . . .
H51B H 0.800095 0.312033 0.588393 0.045 Uiso 1 1 calc R U . . .
C52 C 0.9373(2) 0.42036(16) 0.65661(10) 0.0504(5) Uani 1 1 d . . . . .
H52A H 1.010327 0.428561 0.633984 0.061 Uiso 1 1 calc R U . . .
H52B H 0.930810 0.476759 0.676780 0.061 Uiso 1 1 calc R U . . .
C53 C 0.9838(2) 0.37853(15) 0.70540(10) 0.0466(5) Uani 1 1 d . . . . .
H53A H 1.001899 0.325406 0.685834 0.056 Uiso 1 1 calc R U . . .
H53B H 1.074392 0.416655 0.735742 0.056 Uiso 1 1 calc R U . . .
C54 C 0.8694(2) 0.35907(12) 0.73800(8) 0.0377(4) Uani 1 1 d . . . . .
H54A H 0.859642 0.412746 0.761638 0.045 Uiso 1 1 calc R U . . .
H54B H 0.899148 0.328450 0.767356 0.045 Uiso 1 1 calc R U . . .
C55 C 0.72438(18) 0.30528(11) 0.69239(8) 0.0318(3) Uani 1 1 d . . . . .
H55A H 0.651274 0.295262 0.714813 0.038 Uiso 1 1 calc R U . . .
H55B H 0.731836 0.249687 0.671034 0.038 Uiso 1 1 calc R U . . .
C56 C 0.33373(18) 0.07799(10) 0.49354(8) 0.0305(3) Uani 1 1 d . . . . .
H56 H 0.427799 0.065553 0.498924 0.037 Uiso 1 1 calc R U . . .
C57 C 0.2462(3) 0.02437(12) 0.52414(9) 0.0509(5) Uani 1 1 d . . . . .
H57A H 0.153401 0.036699 0.521147 0.061 Uiso 1 1 calc R U . . .
H57B H 0.298105 0.039901 0.568243 0.061 Uiso 1 1 calc R U . . .
C58 C 0.2175(3) -0.07075(13) 0.49491(10) 0.0576(6) Uani 1 1 d . . . . .
H58A H 0.309291 -0.084590 0.502438 0.069 Uiso 1 1 calc R U . . .
H58B H 0.154279 -0.103136 0.514333 0.069 Uiso 1 1 calc R U . . .
C59 C 0.1465(2) -0.09676(12) 0.42579(9) 0.0440(4) Uani 1 1 d . . . . .
H59A H 0.135604 -0.157331 0.407579 0.053 Uiso 1 1 calc R U . . .
H59B H 0.049645 -0.089265 0.418260 0.053 Uiso 1 1 calc R U . . .
C60 C 0.2359(2) -0.04383(11) 0.39552(9) 0.0396(4) Uani 1 1 d . . . . .
H60A H 0.186245 -0.059894 0.351129 0.047 Uiso 1 1 calc R U . . .
H60B H 0.329549 -0.055431 0.399858 0.047 Uiso 1 1 calc R U . . .
C61 C 0.2613(2) 0.05070(11) 0.42432(8) 0.0367(4) Uani 1 1 d . . . . .
H61A H 0.168208 0.063104 0.416933 0.044 Uiso 1 1 calc R U . . .
H61B H 0.322567 0.083623 0.404508 0.044 Uiso 1 1 calc R U . . .
C62 C 0.19427(16) 0.35014(10) 0.52175(7) 0.0253(3) Uani 1 1 d . . . . .
H62 H 0.209145 0.398887 0.558357 0.030 Uiso 1 1 calc R U . . .
C63 C 0.03562(18) 0.29822(11) 0.50187(9) 0.0337(4) Uani 1 1 d . . . . .
H63A H 0.016836 0.249289 0.465516 0.040 Uiso 1 1 calc R U . . .
H63B H 0.012157 0.276283 0.535479 0.040 Uiso 1 1 calc R U . . .
C64 C -0.05904(19) 0.35331(12) 0.48618(9) 0.0384(4) Uani 1 1 d . . . . .
H64A H -0.161337 0.319520 0.474121 0.046 Uiso 1 1 calc R U . . .
H64B H -0.041815 0.401398 0.522909 0.046 Uiso 1 1 calc R U . . .
C65 C -0.0269(2) 0.38683(13) 0.43401(8) 0.0405(4) Uani 1 1 d . . . . .
H65A H -0.087676 0.423333 0.425262 0.049 Uiso 1 1 calc R U . . .
H65B H -0.050531 0.338848 0.396473 0.049 Uiso 1 1 calc R U . . .
C66 C 0.1308(2) 0.43757(12) 0.45054(8) 0.0375(4) Uani 1 1 d . . . . .
H66A H 0.150673 0.490012 0.484246 0.045 Uiso 1 1 calc R U . . .
H66B H 0.151062 0.454065 0.414494 0.045 Uiso 1 1 calc R U . . .
C67 C 0.23002(19) 0.38695(11) 0.47053(7) 0.0299(3) Uani 1 1 d . . . . .
H67A H 0.330520 0.424155 0.485232 0.036 Uiso 1 1 calc R U . . .
H67B H 0.222264 0.340051 0.434578 0.036 Uiso 1 1 calc R U . . .
C68 C 0.41555(15) 0.54550(9) 0.68304(6) 0.0226(3) Uani 1 1 d . . . . .
C69 C 0.43547(15) 0.46473(9) 0.66900(6) 0.0220(3) Uani 1 1 d . . . . .
C70 C 0.42749(16) 0.41965(10) 0.71159(7) 0.0237(3) Uani 1 1 d . . . . .
H70 H 0.439226 0.364745 0.702615 0.028 Uiso 1 1 calc R U . . .
C71 C 0.40245(16) 0.45409(10) 0.76739(7) 0.0248(3) Uani 1 1 d . . . . .
C72 C 0.38179(16) 0.53332(10) 0.77900(7) 0.0254(3) Uani 1 1 d . . . . .
H72 H 0.363859 0.556540 0.816745 0.031 Uiso 1 1 calc R U . . .
C73 C 0.38638(16) 0.58040(10) 0.73712(7) 0.0236(3) Uani 1 1 d . . . . .
C74 C 0.35473(18) 0.66499(10) 0.75020(7) 0.0274(3) Uani 1 1 d . . . . .
C75 C 0.37812(17) 0.70671(10) 0.70050(7) 0.0265(3) Uani 1 1 d . . . . .
C76 C 0.3607(2) 0.78696(11) 0.70410(9) 0.0353(4) Uani 1 1 d D . . . .
H76 H 0.338774 0.816205 0.739126 0.042 Uiso 1 1 calc R U . . .
C77 C 0.3745(2) 0.82523(11) 0.65798(9) 0.0387(4) Uani 1 1 d D U . . .
C78 C 0.4119(2) 0.78346(11) 0.60803(9) 0.0356(4) Uani 1 1 d D . . . .
H78 H 0.425338 0.809773 0.577057 0.043 Uiso 1 1 calc R U . . .
C79 C 0.42990(17) 0.70370(10) 0.60257(8) 0.0280(3) Uani 1 1 d . . . . .
C80 C 0.41106(16) 0.66635(9) 0.64917(7) 0.0244(3) Uani 1 1 d . . . . .
C81 C 0.4921(2) 0.35056(11) 0.81858(8) 0.0327(3) Uani 1 1 d . . . . .
H81A H 0.463458 0.305051 0.779837 0.049 Uiso 1 1 calc R U . . .
H81B H 0.484395 0.326004 0.852279 0.049 Uiso 1 1 calc R U . . .
H81C H 0.591538 0.384655 0.826255 0.049 Uiso 1 1 calc R U . . .
C82 C 0.39429(19) 0.40626(11) 0.81448(8) 0.0315(3) Uani 1 1 d . . . . .
H82A H 0.294011 0.370336 0.804895 0.038 Uiso 1 1 calc R U . . .
H82B H 0.417603 0.447845 0.855361 0.038 Uiso 1 1 calc R U . . .
C83 C 0.4539(3) 0.72400(12) 0.81284(9) 0.0483(5) Uani 1 1 d . . . . .
H83A H 0.554270 0.732554 0.812584 0.073 Uiso 1 1 calc R U . . .
H83B H 0.436458 0.698411 0.845180 0.073 Uiso 1 1 calc R U . . .
H83C H 0.434262 0.778660 0.820696 0.073 Uiso 1 1 calc R U . . .
C84 C 0.1964(2) 0.64893(12) 0.75050(9) 0.0378(4) Uani 1 1 d . . . . .
H84A H 0.174702 0.702960 0.759407 0.057 Uiso 1 1 calc R U . . .
H84B H 0.179820 0.621585 0.782091 0.057 Uiso 1 1 calc R U . . .
H84C H 0.133961 0.612053 0.710187 0.057 Uiso 1 1 calc R U . . .
C85 C 0.4870(4) 0.9804(2) 0.7007(2) 0.0600(12) Uani 0.724(8) 1 d D U P B 1
H85A H 0.566616 0.973638 0.683650 0.090 Uiso 0.724(8) 1 calc R U P B 1
H85B H 0.508621 0.976677 0.742803 0.090 Uiso 0.724(8) 1 calc R U P B 1
H85C H 0.474015 1.035802 0.700924 0.090 Uiso 0.724(8) 1 calc R U P B 1
C86 C 0.3505(3) 0.91115(18) 0.66159(15) 0.0318(7) Uani 0.724(8) 1 d D U P B 1
H86A H 0.324145 0.917242 0.619807 0.038 Uiso 0.724(8) 1 calc R U P B 1
H86B H 0.270839 0.915781 0.679908 0.038 Uiso 0.724(8) 1 calc R U P B 1
C87 C 0.4618(16) 0.9764(5) 0.6526(5) 0.080(4) Uani 0.276(8) 1 d D U P B 2
H87A H 0.428739 0.954293 0.607632 0.120 Uiso 0.276(8) 1 calc R U P B 2
H87B H 0.564493 0.982709 0.666702 0.120 Uiso 0.276(8) 1 calc R U P B 2
H87C H 0.445811 1.031574 0.665596 0.120 Uiso 0.276(8) 1 calc R U P B 2
C88 C 0.381(2) 0.9170(6) 0.6792(8) 0.089(5) Uani 0.276(8) 1 d D U P B 2
H88A H 0.281470 0.920019 0.670889 0.106 Uiso 0.276(8) 1 calc R U P B 2
H88B H 0.423620 0.937560 0.724367 0.106 Uiso 0.276(8) 1 calc R U P B 2
C89 C 0.1509(4) 1.2024(2) 0.71167(17) 0.0330(10) Uani 0.500(6) 1 d D U P A 2
H33 H 0.166624 1.238412 0.684981 0.050 Uiso 0.500(6) 1 calc R U P A 2
H34 H 0.191525 1.236851 0.754752 0.050 Uiso 0.500(6) 1 calc R U P A 2
H35 H 0.047660 1.176064 0.703554 0.050 Uiso 0.500(6) 1 calc R U P A 2
C90 C 0.2240(4) 1.1336(2) 0.69880(15) 0.0275(9) Uani 0.500(6) 1 d D U P A 2
H31 H 0.327160 1.158952 0.703563 0.033 Uiso 0.500(6) 1 calc R U P A 2
H32 H 0.178413 1.094930 0.656535 0.033 Uiso 0.500(6) 1 calc R U P A 2
H4A H 0.493(3) 0.6917(15) 0.5275(11) 0.046(6) Uiso 1 1 d . . . . .
H4B H 0.506(3) 0.6209(17) 0.5574(12) 0.053(7) Uiso 1 1 d . . . . .
H36 H 0.324(3) 0.8725(15) 0.9316(10) 0.039(6) Uiso 1 1 d . . . . .
H37 H 0.270(3) 0.7974(16) 0.9532(11) 0.047(6) Uiso 1 1 d . . . . .

loop_
_atom_site_aniso_label
_atom_site_aniso_U_11
_atom_site_aniso_U_22
_atom_site_aniso_U_33
_atom_site_aniso_U_23
_atom_site_aniso_U_13
_atom_site_aniso_U_12
O1 0.0235(5) 0.0210(5) 0.0208(5) 0.0079(4) 0.0001(4) 0.0019(4)
O2 0.0404(6) 0.0243(5) 0.0202(5) 0.0071(4) 0.0082(4) 0.0159(5)
N1 0.0221(6) 0.0177(6) 0.0204(6) 0.0055(5) 0.0032(5) 0.0057(4)
N2 0.0263(7) 0.0286(7) 0.0272(7) 0.0127(6) 0.0015(5) 0.0048(5)
N3 0.0296(6) 0.0219(6) 0.0188(6) 0.0062(5) 0.0060(5) 0.0096(5)
N4 0.0451(8) 0.0367(8) 0.0327(7) 0.0166(6) 0.0178(6) 0.0191(7)
C1 0.0212(6) 0.0184(6) 0.0192(6) 0.0055(5) 0.0024(5) 0.0052(5)
C2 0.0239(7) 0.0208(7) 0.0204(6) 0.0066(5) 0.0057(5) 0.0067(5)
C3 0.0237(7) 0.0193(7) 0.0253(7) 0.0074(6) 0.0071(6) 0.0043(5)
C4 0.0244(7) 0.0199(7) 0.0216(7) 0.0068(5) 0.0040(5) 0.0067(5)
C5 0.0239(7) 0.0217(7) 0.0216(6) 0.0063(5) 0.0069(5) 0.0081(5)
C6 0.0201(6) 0.0205(7) 0.0210(6) 0.0067(5) 0.0034(5) 0.0059(5)
C7 0.0265(7) 0.0191(7) 0.0243(7) 0.0052(5) 0.0096(6) 0.0046(5)
C8 0.0429(9) 0.0342(8) 0.0248(7) 0.0111(7) 0.0128(7) 0.0174(7)
C9 0.0543(11) 0.0376(9) 0.0273(8) 0.0119(7) 0.0202(8) 0.0187(8)
C10 0.0434(10) 0.0414(10) 0.0396(9) 0.0120(8) 0.0263(8) 0.0149(8)
C11 0.0420(10) 0.0472(10) 0.0372(9) 0.0169(8) 0.0183(8) 0.0255(8)
C12 0.0329(8) 0.0332(8) 0.0279(8) 0.0127(6) 0.0129(6) 0.0147(7)
C13 0.0251(7) 0.0197(7) 0.0218(7) 0.0048(5) 0.0071(5) 0.0056(5)
C14 0.0680(13) 0.0232(8) 0.0270(8) 0.0082(7) 0.0101(8) 0.0121(8)
C15 0.106(2) 0.0225(9) 0.0448(11) 0.0122(8) 0.0343(13) 0.0103(10)
C16 0.0752(17) 0.0313(10) 0.0823(18) -0.0165(11) 0.0516(15) -0.0184(11)
C17 0.0309(9) 0.0528(13) 0.0578(13) -0.0281(11) -0.0033(9) 0.0078(9)
C18 0.0354(9) 0.0408(10) 0.0331(9) -0.0069(8) -0.0032(7) 0.0166(8)
C19 0.0207(6) 0.0208(7) 0.0224(7) 0.0052(5) 0.0059(5) 0.0048(5)
C20 0.0238(7) 0.0280(7) 0.0244(7) 0.0092(6) 0.0046(6) 0.0048(6)
C21 0.0333(8) 0.0347(9) 0.0321(8) 0.0160(7) 0.0093(7) 0.0038(7)
C22 0.0386(9) 0.0381(9) 0.0305(8) 0.0068(7) 0.0171(7) -0.0005(7)
C23 0.0295(8) 0.0314(8) 0.0431(9) 0.0057(7) 0.0198(7) 0.0069(7)
C24 0.0289(8) 0.0256(7) 0.0378(9) 0.0070(7) 0.0153(7) 0.0078(6)
C25 0.0237(7) 0.0196(6) 0.0183(6) 0.0060(5) 0.0058(5) 0.0089(5)
C26 0.0215(6) 0.0214(7) 0.0208(6) 0.0054(5) 0.0039(5) 0.0078(5)
C27 0.0305(8) 0.0264(8) 0.0376(9) 0.0159(7) -0.0040(7) -0.0001(6)
C28 0.0438(10) 0.0415(10) 0.0503(11) 0.0311(9) -0.0142(9) -0.0047(8)
C29 0.0336(8) 0.0329(9) 0.0322(8) 0.0158(7) -0.0073(7) 0.0020(7)
C30 0.0241(7) 0.0232(7) 0.0208(7) 0.0051(6) 0.0029(5) 0.0080(6)
C31 0.0244(7) 0.0234(7) 0.0211(7) 0.0044(6) 0.0009(5) 0.0065(6)
C32 0.0225(7) 0.0211(7) 0.0227(7) 0.0041(6) 0.0045(5) 0.0077(5)
C33 0.0240(7) 0.0235(7) 0.0271(7) 0.0037(6) 0.0026(6) 0.0050(6)
C34 0.0276(7) 0.0215(7) 0.0309(8) 0.0048(6) 0.0075(6) 0.0056(6)
C35 0.0270(7) 0.0226(7) 0.0284(7) 0.0095(6) 0.0090(6) 0.0085(6)
C36 0.0219(7) 0.0225(7) 0.0220(7) 0.0058(6) 0.0056(5) 0.0088(5)
C37 0.0205(6) 0.0176(6) 0.0220(6) 0.0035(5) 0.0061(5) 0.0056(5)
C38 0.057(3) 0.044(2) 0.037(2) 0.0183(18) 0.0206(19) 0.0160(19)
C39 0.0287(17) 0.028(2) 0.0279(17) 0.0105(15) 0.0044(14) 0.0089(14)
C40 0.0430(9) 0.0297(8) 0.0221(7) 0.0031(6) 0.0031(7) 0.0065(7)
C41 0.0251(7) 0.0317(8) 0.0362(9) 0.0111(7) 0.0001(6) 0.0089(6)
C42 0.0396(10) 0.0411(10) 0.0529(12) 0.0214(9) 0.0043(9) -0.0069(8)
C43 0.0371(9) 0.0258(8) 0.0430(10) 0.0085(7) 0.0056(8) 0.0007(7)
C44 0.0271(7) 0.0217(7) 0.0167(6) 0.0050(5) 0.0058(5) 0.0093(5)
C45 0.0251(7) 0.0255(7) 0.0188(6) 0.0063(6) 0.0037(5) 0.0091(6)
C46 0.0262(7) 0.0248(7) 0.0250(7) 0.0080(6) 0.0023(6) 0.0110(6)
C47 0.0272(7) 0.0228(7) 0.0255(7) 0.0061(6) 0.0031(6) 0.0095(6)
C48 0.0247(7) 0.0248(7) 0.0251(7) 0.0045(6) 0.0005(6) 0.0086(6)
C49 0.0256(7) 0.0260(7) 0.0200(6) 0.0076(6) 0.0054(5) 0.0117(6)
C50 0.0267(7) 0.0237(7) 0.0232(7) 0.0051(6) 0.0001(6) 0.0090(6)
C51 0.0303(8) 0.0451(10) 0.0308(8) 0.0167(8) 0.0023(7) 0.0012(7)
C52 0.0314(9) 0.0643(14) 0.0430(11) 0.0227(10) 0.0004(8) -0.0064(9)
C53 0.0269(8) 0.0546(12) 0.0468(11) 0.0141(9) -0.0059(8) 0.0066(8)
C54 0.0376(9) 0.0384(9) 0.0283(8) 0.0117(7) -0.0068(7) 0.0080(7)
C55 0.0307(8) 0.0354(9) 0.0255(7) 0.0120(7) 0.0005(6) 0.0069(7)
C56 0.0292(8) 0.0228(7) 0.0341(8) 0.0055(6) -0.0023(6) 0.0105(6)
C57 0.0796(15) 0.0303(9) 0.0319(9) 0.0083(8) 0.0083(10) 0.0041(9)
C58 0.0900(18) 0.0290(10) 0.0420(11) 0.0112(8) 0.0089(11) 0.0040(10)
C59 0.0489(11) 0.0261(8) 0.0428(10) 0.0004(8) 0.0033(8) 0.0037(8)
C60 0.0498(11) 0.0288(9) 0.0348(9) 0.0023(7) 0.0065(8) 0.0137(8)
C61 0.0516(10) 0.0278(8) 0.0301(8) 0.0063(7) 0.0099(8) 0.0146(7)
C62 0.0280(7) 0.0261(7) 0.0221(7) 0.0051(6) 0.0038(6) 0.0137(6)
C63 0.0277(8) 0.0330(8) 0.0400(9) 0.0093(7) 0.0049(7) 0.0140(7)
C64 0.0273(8) 0.0427(10) 0.0426(10) 0.0076(8) 0.0018(7) 0.0179(7)
C65 0.0443(10) 0.0451(10) 0.0309(9) 0.0051(8) -0.0024(7) 0.0291(8)
C66 0.0496(10) 0.0393(9) 0.0318(8) 0.0149(7) 0.0086(8) 0.0266(8)
C67 0.0355(8) 0.0325(8) 0.0255(7) 0.0095(6) 0.0072(6) 0.0177(7)
C68 0.0239(7) 0.0239(7) 0.0187(6) 0.0063(5) 0.0016(5) 0.0087(5)
C69 0.0205(6) 0.0241(7) 0.0189(6) 0.0036(5) 0.0018(5) 0.0082(5)
C70 0.0250(7) 0.0242(7) 0.0224(7) 0.0065(6) 0.0048(5) 0.0103(6)
C71 0.0242(7) 0.0280(7) 0.0224(7) 0.0077(6) 0.0050(5) 0.0092(6)
C72 0.0274(7) 0.0293(8) 0.0197(7) 0.0050(6) 0.0067(6) 0.0109(6)
C73 0.0224(7) 0.0251(7) 0.0211(7) 0.0039(6) 0.0027(5) 0.0089(5)
C74 0.0361(8) 0.0247(7) 0.0210(7) 0.0030(6) 0.0058(6) 0.0139(6)
C75 0.0261(7) 0.0241(7) 0.0273(7) 0.0049(6) 0.0053(6) 0.0084(6)
C76 0.0450(10) 0.0268(8) 0.0374(9) 0.0079(7) 0.0165(8) 0.0141(7)
C77 0.0472(10) 0.0290(8) 0.0438(10) 0.0127(8) 0.0163(8) 0.0136(7)
C78 0.0421(9) 0.0295(8) 0.0424(9) 0.0177(7) 0.0176(8) 0.0121(7)
C79 0.0252(7) 0.0281(8) 0.0316(8) 0.0102(6) 0.0082(6) 0.0083(6)
C80 0.0234(7) 0.0208(7) 0.0271(7) 0.0061(6) 0.0034(6) 0.0075(5)
C81 0.0437(9) 0.0283(8) 0.0270(8) 0.0115(6) 0.0064(7) 0.0126(7)
C82 0.0410(9) 0.0328(8) 0.0257(7) 0.0117(7) 0.0129(7) 0.0142(7)
C83 0.0767(15) 0.0310(9) 0.0260(8) -0.0008(7) -0.0030(9) 0.0201(9)
C84 0.0480(10) 0.0409(10) 0.0451(10) 0.0217(8) 0.0288(8) 0.0281(8)
C85 0.0571(19) 0.0364(16) 0.079(3) 0.0057(16) 0.0185(17) 0.0128(14)
C86 0.0412(14) 0.0273(13) 0.0292(14) 0.0111(10) 0.0067(11) 0.0149(10)
C87 0.167(12) 0.031(4) 0.054(6) 0.015(4) 0.034(6) 0.044(5)
C88 0.131(9) 0.058(6) 0.090(9) 0.034(5) 0.038(7) 0.035(6)
C89 0.0356(18) 0.0281(18) 0.0396(19) 0.0148(15) 0.0098(14) 0.0135(14)
C90 0.0336(18) 0.0319(18) 0.0232(17) 0.0124(15) 0.0113(15) 0.0143(15)

loop_
_atom_type_symbol
_atom_type_description
_atom_type_scat_dispersion_real
_atom_type_scat_dispersion_imag
_atom_type_scat_source
C C 0.0181 0.0091 'International Tables Vol C Tables 4.2.6.8 and 6.1.1.4'
H H 0.0000 0.0000 'International Tables Vol C Tables 4.2.6.8 and 6.1.1.4'
N N 0.0311 0.0180 'International Tables Vol C Tables 4.2.6.8 and 6.1.1.4'
O O 0.0492 0.0322 'International Tables Vol C Tables 4.2.6.8 and 6.1.1.4'

loop_
_geom_angle_atom_site_label_1
_geom_angle_atom_site_label_2
_geom_angle_atom_site_label_3
_geom_angle
_geom_angle_site_symmetry_1
_geom_angle_site_symmetry_3
_geom_angle_publ_flag
C25 O1 C37 118.02(11) . . ?
C68 O2 C80 117.91(12) . . ?
C1 N1 H 120.8 . . ?
C26 N1 H 120.8 . . ?
C26 N1 C1 118.44(11) . . ?
C36 N2 H36 115.5(15) . . ?
C36 N2 H37 114.7(16) . . ?
H36 N2 H37 114(2) . . ?
C44 N3 H3 119.7 . . ?
C69 N3 H3 119.7 . . ?
C69 N3 C44 120.61(12) . . ?
C79 N4 H4A 113.9(15) . . ?
C79 N4 H4B 113.7(16) . . ?
H4A N4 H4B 111(2) . . ?
C2 C1 N1 119.92(13) . . ?
C2 C1 C6 120.67(13) . . ?
C6 C1 N1 119.40(12) . . ?
C1 C2 C7 121.92(13) . . ?
C3 C2 C1 118.37(13) . . ?
C3 C2 C7 119.58(13) . . ?
C2 C3 HE 118.8 . . ?
C4 C3 C2 122.38(13) . . ?
C4 C3 HE 118.8 . . ?
C3 C4 C13 121.79(13) . . ?
C5 C4 C3 117.70(13) . . ?
C5 C4 C13 120.50(13) . . ?
C4 C5 HA 118.8 . . ?
C4 C5 C6 122.45(13) . . ?
C6 C5 HA 118.8 . . ?
C1 C6 C19 120.37(13) . . ?
C5 C6 C1 118.28(13) . . ?
C5 C6 C19 121.20(13) . . ?
C2 C7 HC 107.7 . . ?
C2 C7 C8 113.99(12) . . ?
C2 C7 C12 109.72(12) . . ?
C8 C7 HC 107.7 . . ?
C8 C7 C12 109.68(13) . . ?
C12 C7 HC 107.7 . . ?
C7 C8 HN 109.5 . . ?
C7 C8 HO 109.5 . . ?
HN C8 HO 108.1 . . ?
C9 C8 C7 110.63(13) . . ?
C9 C8 HN 109.5 . . ?
C9 C8 HO 109.5 . . ?
C8 C9 H9 109.2 . . ?
C8 C9 H10 109.2 . . ?
H9 C9 H10 107.9 . . ?
C10 C9 C8 112.08(15) . . ?
C10 C9 H9 109.2 . . ?
C10 C9 H10 109.2 . . ?
C9 C10 H13 109.5 . . ?
C9 C10 H14 109.5 . . ?
C9 C10 C11 110.67(15) . . ?
H13 C10 H14 108.1 . . ?
C11 C10 H13 109.5 . . ?
C11 C10 H14 109.5 . . ?
C10 C11 H5 109.4 . . ?
C10 C11 H6 109.4 . . ?
C10 C11 C12 111.11(15) . . ?
H5 C11 H6 108.0 . . ?
C12 C11 H5 109.4 . . ?
C12 C11 H6 109.4 . . ?
C7 C12 HJ 109.4 . . ?
C7 C12 HK 109.4 . . ?
C11 C12 C7 111.36(14) . . ?
C11 C12 HJ 109.4 . . ?
C11 C12 HK 109.4 . . ?
HJ C12 HK 108.0 . . ?
C4 C13 HF 107.1 . . ?
C4 C13 C14 112.29(12) . . ?
C4 C13 C18 111.76(13) . . ?
C14 C13 HF 107.1 . . ?
C18 C13 HF 107.1 . . ?
C18 C13 C14 111.16(15) . . ?
C13 C14 H15 109.3 . . ?
C13 C14 H16 109.3 . . ?
C13 C14 C15 111.59(15) . . ?
H15 C14 H16 108.0 . . ?
C15 C14 H15 109.3 . . ?
C15 C14 H16 109.3 . . ?
C14 C15 H20 109.4 . . ?
C14 C15 H21 109.4 . . ?
H20 C15 H21 108.0 . . ?
C16 C15 C14 111.0(2) . . ?
C16 C15 H20 109.4 . . ?
C16 C15 H21 109.4 . . ?
C15 C16 H24 109.4 . . ?
C15 C16 H25 109.4 . . ?
C15 C16 C17 111.34(17) . . ?
H24 C16 H25 108.0 . . ?
C17 C16 H24 109.4 . . ?
C17 C16 H25 109.4 . . ?
C16 C17 H22 109.2 . . ?
C16 C17 H23 109.2 . . ?
C16 C17 C18 112.07(18) . . ?
H22 C17 H23 107.9 . . ?
C18 C17 H22 109.2 . . ?
C18 C17 H23 109.2 . . ?
C13 C18 C17 112.18(16) . . ?
C13 C18 H11 109.2 . . ?
C13 C18 H12 109.2 . . ?
C17 C18 H11 109.2 . . ?
C17 C18 H12 109.2 . . ?
H11 C18 H12 107.9 . . ?
C6 C19 HB 107.8 . . ?
C6 C19 C20 109.51(12) . . ?
C6 C19 C24 114.65(12) . . ?
C20 C19 HB 107.8 . . ?
C24 C19 HB 107.8 . . ?
C24 C19 C20 108.98(12) . . ?
C19 C20 HH 109.0 . . ?
C19 C20 HI 109.0 . . ?
HH C20 HI 107.8 . . ?
C21 C20 C19 112.85(13) . . ?
C21 C20 HH 109.0 . . ?
C21 C20 HI 109.0 . . ?
C20 C21 H2 109.4 . . ?
C20 C21 H4 109.4 . . ?
H2 C21 H4 108.0 . . ?
C22 C21 C20 111.20(14) . . ?
C22 C21 H2 109.4 . . ?
C22 C21 H4 109.4 . . ?
C21 C22 HY 109.5 . . ?
C21 C22 HZ 109.5 . . ?
HY C22 HZ 108.1 . . ?
C23 C22 C21 110.88(14) . . ?
C23 C22 HY 109.5 . . ?
C23 C22 HZ 109.5 . . ?
C22 C23 HW 109.5 . . ?
C22 C23 HX 109.5 . . ?
C22 C23 C24 110.72(15) . . ?
HW C23 HX 108.1 . . ?
C24 C23 HW 109.5 . . ?
C24 C23 HX 109.5 . . ?
C19 C24 HL 109.6 . . ?
C19 C24 HM 109.6 . . ?
C23 C24 C19 110.47(13) . . ?
C23 C24 HL 109.6 . . ?
C23 C24 HM 109.6 . . ?
HL C24 HM 108.1 . . ?
O1 C25 C26 114.13(12) . . ?
O1 C25 C30 123.57(13) . . ?
C30 C25 C26 122.29(13) . . ?
N1 C26 C25 119.17(13) . . ?
C27 C26 N1 122.71(13) . . ?
C27 C26 C25 118.10(13) . . ?
C26 C27 HV 119.5 . . ?
C26 C27 C28 120.93(15) . . ?
C28 C27 HV 119.5 . . ?
C27 C28 C39 117.33(19) . . ?
C27 C28 C90 120.04(19) . . ?
C29 C28 C27 119.39(15) . . ?
C29 C28 C39 120.61(18) . . ?
C29 C28 C90 118.61(19) . . ?
C28 C29 H1 119.1 . . ?
C28 C29 C30 121.74(15) . . ?
C30 C29 H1 119.1 . . ?
C25 C30 C29 117.50(14) . . ?
C25 C30 C31 122.25(13) . . ?
C29 C30 C31 120.24(13) . . ?
C30 C31 C40 109.46(13) . . ?
C30 C31 C41 109.48(13) . . ?
C32 C31 C30 110.33(12) . . ?
C32 C31 C40 109.20(13) . . ?
C32 C31 C41 109.19(13) . . ?
C40 C31 C41 109.16(13) . . ?
C33 C32 C31 120.43(13) . . ?
C37 C32 C31 121.79(13) . . ?
C37 C32 C33 117.78(14) . . ?
C32 C33 HG 119.0 . . ?
C34 C33 C32 121.93(14) . . ?
C34 C33 HG 119.0 . . ?
C33 C34 C35 118.52(14) . . ?
C33 C34 C43 120.58(15) . . ?
C35 C34 C43 120.87(15) . . ?
C34 C35 HD 119.3 . . ?
C36 C35 C34 121.45(14) . . ?
C36 C35 HD 119.3 . . ?
N2 C36 C37 119.51(13) . . ?
C35 C36 N2 121.99(14) . . ?
C35 C36 C37 118.42(13) . . ?
O1 C37 C36 114.06(12) . . ?
C32 C37 O1 124.03(13) . . ?
C32 C37 C36 121.90(13) . . ?
H28 C38 H29 109.5 . . ?
H28 C38 H30 109.5 . . ?
H29 C38 H30 109.5 . . ?
C39 C38 H28 109.5 . . ?
C39 C38 H29 109.5 . . ?
C39 C38 H30 109.5 . . ?
C28 C39 H26 111.0 . . ?
C28 C39 H27 111.0 . . ?
C38 C39 C28 104.0(3) . . ?
C38 C39 H26 111.0 . . ?
C38 C39 H27 111.0 . . ?
H26 C39 H27 109.0 . . ?
C31 C40 HS 109.5 . . ?
C31 C40 HT 109.5 . . ?
C31 C40 HU 109.5 . . ?
HS C40 HT 109.5 . . ?
HS C40 HU 109.5 . . ?
HT C40 HU 109.5 . . ?
C31 C41 HP 109.5 . . ?
C31 C41 HQ 109.5 . . ?
C31 C41 HR 109.5 . . ?
HP C41 HQ 109.5 . . ?
HP C41 HR 109.5 . . ?
HQ C41 HR 109.5 . . ?
H17 C42 H18 109.5 . . ?
H17 C42 H19 109.5 . . ?
H18 C42 H19 109.5 . . ?
C43 C42 H17 109.5 . . ?
C43 C42 H18 109.5 . . ?
C43 C42 H19 109.5 . . ?
C34 C43 H7 108.6 . . ?
C34 C43 H8 108.6 . . ?
C42 C43 C34 114.77(16) . . ?
C42 C43 H7 108.6 . . ?
C42 C43 H8 108.6 . . ?
H7 C43 H8 107.6 . . ?
C45 C44 N3 119.81(13) . . ?
C45 C44 C49 120.72(13) . . ?
C49 C44 N3 119.43(13) . . ?
C44 C45 C50 120.91(13) . . ?
C46 C45 C44 118.53(13) . . ?
C46 C45 C50 120.47(13) . . ?
C45 C46 H46 118.9 . . ?
C47 C46 C45 122.29(14) . . ?
C47 C46 H46 118.9 . . ?
C46 C47 C48 117.76(14) . . ?
C46 C47 C56 120.17(13) . . ?
C48 C47 C56 122.05(14) . . ?
C47 C48 H48 118.9 . . ?
C49 C48 C47 122.18(14) . . ?
C49 C48 H48 118.9 . . ?
C44 C49 C62 120.21(13) . . ?
C48 C49 C44 118.52(13) . . ?
C48 C49 C62 121.15(13) . . ?
C45 C50 H50 107.5 . . ?
C45 C50 C51 110.42(13) . . ?
C45 C50 C55 114.09(13) . . ?
C51 C50 H50 107.5 . . ?
C51 C50 C55 109.56(13) . . ?
C55 C50 H50 107.5 . . ?
C50 C51 H51A 109.5 . . ?
C50 C51 H51B 109.5 . . ?
C50 C51 C52 110.59(15) . . ?
H51A C51 H51B 108.1 . . ?
C52 C51 H51A 109.5 . . ?
C52 C51 H51B 109.5 . . ?
C51 C52 H52A 109.4 . . ?
C51 C52 H52B 109.4 . . ?
H52A C52 H52B 108.0 . . ?
C53 C52 C51 111.33(17) . . ?
C53 C52 H52A 109.4 . . ?
C53 C52 H52B 109.4 . . ?
C52 C53 H53A 109.4 . . ?
C52 C53 H53B 109.4 . . ?
H53A C53 H53B 108.0 . . ?
C54 C53 C52 110.95(16) . . ?
C54 C53 H53A 109.4 . . ?
C54 C53 H53B 109.4 . . ?
C53 C54 H54A 109.4 . . ?
C53 C54 H54B 109.4 . . ?
C53 C54 C55 111.37(15) . . ?
H54A C54 H54B 108.0 . . ?
C55 C54 H54A 109.4 . . ?
C55 C54 H54B 109.4 . . ?
C50 C55 H55A 109.5 . . ?
C50 C55 H55B 109.5 . . ?
C54 C55 C50 110.52(14) . . ?
C54 C55 H55A 109.5 . . ?
C54 C55 H55B 109.5 . . ?
H55A C55 H55B 108.1 . . ?
C47 C56 H56 106.8 . . ?
C47 C56 C61 113.93(13) . . ?
C57 C56 C47 111.92(15) . . ?
C57 C56 H56 106.8 . . ?
C57 C56 C61 110.17(15) . . ?
C61 C56 H56 106.8 . . ?
C56 C57 H57A 109.1 . . ?
C56 C57 H57B 109.1 . . ?
C56 C57 C58 112.41(19) . . ?
H57A C57 H57B 107.9 . . ?
C58 C57 H57A 109.1 . . ?
C58 C57 H57B 109.1 . . ?
C57 C58 H58A 109.4 . . ?
C57 C58 H58B 109.4 . . ?
H58A C58 H58B 108.0 . . ?
C59 C58 C57 111.11(18) . . ?
C59 C58 H58A 109.4 . . ?
C59 C58 H58B 109.4 . . ?
C58 C59 H59A 109.5 . . ?
C58 C59 H59B 109.5 . . ?
H59A C59 H59B 108.1 . . ?
C60 C59 C58 110.56(17) . . ?
C60 C59 H59A 109.5 . . ?
C60 C59 H59B 109.5 . . ?
C59 C60 H60A 109.4 . . ?
C59 C60 H60B 109.4 . . ?
C59 C60 C61 111.31(16) . . ?
H60A C60 H60B 108.0 . . ?
C61 C60 H60A 109.4 . . ?
C61 C60 H60B 109.4 . . ?
C56 C61 H61A 109.4 . . ?
C56 C61 H61B 109.4 . . ?
C60 C61 C56 111.28(14) . . ?
C60 C61 H61A 109.4 . . ?
C60 C61 H61B 109.4 . . ?
H61A C61 H61B 108.0 . . ?
C49 C62 H62 107.4 . . ?
C49 C62 C63 114.60(13) . . ?
C49 C62 C67 109.87(12) . . ?
C63 C62 H62 107.4 . . ?
C63 C62 C67 109.85(13) . . ?
C67 C62 H62 107.4 . . ?
C62 C63 H63A 109.6 . . ?
C62 C63 H63B 109.6 . . ?
H63A C63 H63B 108.2 . . ?
C64 C63 C62 110.07(14) . . ?
C64 C63 H63A 109.6 . . ?
C64 C63 H63B 109.6 . . ?
C63 C64 H64A 109.5 . . ?
C63 C64 H64B 109.5 . . ?
H64A C64 H64B 108.1 . . ?
C65 C64 C63 110.82(15) . . ?
C65 C64 H64A 109.5 . . ?
C65 C64 H64B 109.5 . . ?
C64 C65 H65A 109.5 . . ?
C64 C65 H65B 109.5 . . ?
C64 C65 C66 110.84(14) . . ?
H65A C65 H65B 108.1 . . ?
C66 C65 H65A 109.5 . . ?
C66 C65 H65B 109.5 . . ?
C65 C66 H66A 109.3 . . ?
C65 C66 H66B 109.3 . . ?
C65 C66 C67 111.74(15) . . ?
H66A C66 H66B 107.9 . . ?
C67 C66 H66A 109.3 . . ?
C67 C66 H66B 109.3 . . ?
C62 C67 H67A 109.1 . . ?
C62 C67 H67B 109.1 . . ?
C66 C67 C62 112.68(14) . . ?
C66 C67 H67A 109.1 . . ?
C66 C67 H67B 109.1 . . ?
H67A C67 H67B 107.8 . . ?
O2 C68 C69 114.34(12) . . ?
O2 C68 C73 123.53(13) . . ?
C73 C68 C69 122.13(14) . . ?
N3 C69 C68 118.43(13) . . ?
C70 C69 N3 123.12(13) . . ?
C70 C69 C68 118.43(13) . . ?
C69 C70 H70 119.6 . . ?
C69 C70 C71 120.88(14) . . ?
C71 C70 H70 119.6 . . ?
C70 C71 C82 121.67(14) . . ?
C72 C71 C70 118.76(14) . . ?
C72 C71 C82 119.56(14) . . ?
C71 C72 H72 118.8 . . ?
C71 C72 C73 122.40(14) . . ?
C73 C72 H72 118.8 . . ?
C68 C73 C72 117.37(14) . . ?
C68 C73 C74 121.99(14) . . ?
C72 C73 C74 120.60(13) . . ?
C73 C74 C83 109.82(14) . . ?
C73 C74 C84 108.52(13) . . ?
C75 C74 C73 110.48(13) . . ?
C75 C74 C83 109.19(15) . . ?
C75 C74 C84 108.75(13) . . ?
C83 C74 C84 110.07(16) . . ?
C76 C75 C74 120.70(14) . . ?
C80 C75 C74 121.92(14) . . ?
C80 C75 C76 117.33(15) . . ?
C75 C76 H76 118.9 . . ?
C77 C76 C75 122.19(16) . . ?
C77 C76 H76 118.9 . . ?
C76 C77 C86 121.5(2) . . ?
C76 C77 C88 110.8(6) . . ?
C78 C77 C76 118.53(16) . . ?
C78 C77 C86 119.9(2) . . ?
C78 C77 C88 128.8(5) . . ?
C77 C78 H78 119.4 . . ?
C77 C78 C79 121.13(16) . . ?
C79 C78 H78 119.4 . . ?
N4 C79 C78 121.53(15) . . ?
N4 C79 C80 119.72(14) . . ?
C78 C79 C80 118.53(15) . . ?
O2 C80 C79 113.98(13) . . ?
C75 C80 O2 123.76(14) . . ?
C75 C80 C79 122.24(14) . . ?
H81A C81 H81B 109.5 . . ?
H81A C81 H81C 109.5 . . ?
H81B C81 H81C 109.5 . . ?
C82 C81 H81A 109.5 . . ?
C82 C81 H81B 109.5 . . ?
C82 C81 H81C 109.5 . . ?
C71 C82 C81 115.77(14) . . ?
C71 C82 H82A 108.3 . . ?
C71 C82 H82B 108.3 . . ?
C81 C82 H82A 108.3 . . ?
C81 C82 H82B 108.3 . . ?
H82A C82 H82B 107.4 . . ?
C74 C83 H83A 109.5 . . ?
C74 C83 H83B 109.5 . . ?
C74 C83 H83C 109.5 . . ?
H83A C83 H83B 109.5 . . ?
H83A C83 H83C 109.5 . . ?
H83B C83 H83C 109.5 . . ?
C74 C84 H84A 109.5 . . ?
C74 C84 H84B 109.5 . . ?
C74 C84 H84C 109.5 . . ?
H84A C84 H84B 109.5 . . ?
H84A C84 H84C 109.5 . . ?
H84B C84 H84C 109.5 . . ?
H85A C85 H85B 109.5 . . ?
H85A C85 H85C 109.5 . . ?
H85B C85 H85C 109.5 . . ?
C86 C85 H85A 109.5 . . ?
C86 C85 H85B 109.5 . . ?
C86 C85 H85C 109.5 . . ?
C77 C86 H86A 109.8 . . ?
C77 C86 H86B 109.8 . . ?
C85 C86 C77 109.2(3) . . ?
C85 C86 H86A 109.8 . . ?
C85 C86 H86B 109.8 . . ?
H86A C86 H86B 108.3 . . ?
H87A C87 H87B 109.5 . . ?
H87A C87 H87C 109.5 . . ?
H87B C87 H87C 109.5 . . ?
C88 C87 H87A 109.5 . . ?
C88 C87 H87B 109.5 . . ?
C88 C87 H87C 109.5 . . ?
C77 C88 H88A 107.8 . . ?
C77 C88 H88B 107.8 . . ?
C87 C88 C77 118.0(9) . . ?
C87 C88 H88A 107.8 . . ?
C87 C88 H88B 107.8 . . ?
H88A C88 H88B 107.1 . . ?
H33 C89 H34 109.5 . . ?
H33 C89 H35 109.5 . . ?
H34 C89 H35 109.5 . . ?
C90 C89 H33 109.5 . . ?
C90 C89 H34 109.5 . . ?
C90 C89 H35 109.5 . . ?
C28 C90 H31 110.6 . . ?
C28 C90 H32 110.6 . . ?
C89 C90 C28 105.5(3) . . ?
C89 C90 H31 110.6 . . ?
C89 C90 H32 110.6 . . ?
H31 C90 H32 108.8 . . ?

loop_
_geom_bond_atom_site_label_1
_geom_bond_atom_site_label_2
_geom_bond_distance
_geom_bond_site_symmetry_2
_geom_bond_publ_flag
O1 C25 1.3811(17) . ?
O1 C37 1.3847(17) . ?
O2 C68 1.3831(18) . ?
O2 C80 1.3877(18) . ?
N1 H 0.8800 . ?
N1 C1 1.4387(18) . ?
N1 C26 1.4076(18) . ?
N2 C36 1.391(2) . ?
N2 H36 0.90(2) . ?
N2 H37 0.90(3) . ?
N3 H3 0.8800 . ?
N3 C44 1.4341(19) . ?
N3 C69 1.4006(18) . ?
N4 C79 1.390(2) . ?
N4 H4A 0.94(3) . ?
N4 H4B 0.93(3) . ?
C1 C2 1.404(2) . ?
C1 C6 1.410(2) . ?
C2 C3 1.396(2) . ?
C2 C7 1.518(2) . ?
C3 HE 0.9500 . ?
C3 C4 1.394(2) . ?
C4 C5 1.390(2) . ?
C4 C13 1.515(2) . ?
C5 HA 0.9500 . ?
C5 C6 1.395(2) . ?
C6 C19 1.5173(19) . ?
C7 HC 1.0000 . ?
C7 C8 1.535(2) . ?
C7 C12 1.538(2) . ?
C8 HN 0.9900 . ?
C8 HO 0.9900 . ?
C8 C9 1.532(2) . ?
C9 H9 0.9900 . ?
C9 H10 0.9900 . ?
C9 C10 1.512(3) . ?
C10 H13 0.9900 . ?
C10 H14 0.9900 . ?
C10 C11 1.522(3) . ?
C11 H5 0.9900 . ?
C11 H6 0.9900 . ?
C11 C12 1.526(2) . ?
C12 HJ 0.9900 . ?
C12 HK 0.9900 . ?
C13 HF 1.0000 . ?
C13 C14 1.526(2) . ?
C13 C18 1.521(2) . ?
C14 H15 0.9900 . ?
C14 H16 0.9900 . ?
C14 C15 1.527(3) . ?
C15 H20 0.9900 . ?
C15 H21 0.9900 . ?
C15 C16 1.498(4) . ?
C16 H24 0.9900 . ?
C16 H25 0.9900 . ?
C16 C17 1.513(4) . ?
C17 H22 0.9900 . ?
C17 H23 0.9900 . ?
C17 C18 1.537(3) . ?
C18 H11 0.9900 . ?
C18 H12 0.9900 . ?
C19 HB 1.0000 . ?
C19 C20 1.543(2) . ?
C19 C24 1.531(2) . ?
C20 HH 0.9900 . ?
C20 HI 0.9900 . ?
C20 C21 1.528(2) . ?
C21 H2 0.9900 . ?
C21 H4 0.9900 . ?
C21 C22 1.525(3) . ?
C22 HY 0.9900 . ?
C22 HZ 0.9900 . ?
C22 C23 1.517(3) . ?
C23 HW 0.9900 . ?
C23 HX 0.9900 . ?
C23 C24 1.530(2) . ?
C24 HL 0.9900 . ?
C24 HM 0.9900 . ?
C25 C26 1.408(2) . ?
C25 C30 1.385(2) . ?
C26 C27 1.387(2) . ?
C27 HV 0.9500 . ?
C27 C28 1.394(2) . ?
C28 C29 1.380(2) . ?
C28 C39 1.545(3) . ?
C28 C90 1.555(3) . ?
C29 H1 0.9500 . ?
C29 C30 1.401(2) . ?
C30 C31 1.528(2) . ?
C31 C32 1.526(2) . ?
C31 C40 1.542(2) . ?
C31 C41 1.544(2) . ?
C32 C33 1.401(2) . ?
C32 C37 1.384(2) . ?
C33 HG 0.9500 . ?
C33 C34 1.389(2) . ?
C34 C35 1.395(2) . ?
C34 C43 1.516(2) . ?
C35 HD 0.9500 . ?
C35 C36 1.384(2) . ?
C36 C37 1.406(2) . ?
C38 H28 0.9800 . ?
C38 H29 0.9800 . ?
C38 H30 0.9800 . ?
C38 C39 1.514(5) . ?
C39 H26 0.9900 . ?
C39 H27 0.9900 . ?
C40 HS 0.9800 . ?
C40 HT 0.9800 . ?
C40 HU 0.9800 . ?
C41 HP 0.9800 . ?
C41 HQ 0.9800 . ?
C41 HR 0.9800 . ?
C42 H17 0.9800 . ?
C42 H18 0.9800 . ?
C42 H19 0.9800 . ?
C42 C43 1.505(3) . ?
C43 H7 0.9900 . ?
C43 H8 0.9900 . ?
C44 C45 1.400(2) . ?
C44 C49 1.409(2) . ?
C45 C46 1.396(2) . ?
C45 C50 1.517(2) . ?
C46 H46 0.9500 . ?
C46 C47 1.394(2) . ?
C47 C48 1.395(2) . ?
C47 C56 1.519(2) . ?
C48 H48 0.9500 . ?
C48 C49 1.394(2) . ?
C49 C62 1.519(2) . ?
C50 H50 1.0000 . ?
C50 C51 1.528(2) . ?
C50 C55 1.530(2) . ?
C51 H51A 0.9900 . ?
C51 H51B 0.9900 . ?
C51 C52 1.530(3) . ?
C52 H52A 0.9900 . ?
C52 H52B 0.9900 . ?
C52 C53 1.524(3) . ?
C53 H53A 0.9900 . ?
C53 H53B 0.9900 . ?
C53 C54 1.517(3) . ?
C54 H54A 0.9900 . ?
C54 H54B 0.9900 . ?
C54 C55 1.529(2) . ?
C55 H55A 0.9900 . ?
C55 H55B 0.9900 . ?
C56 H56 1.0000 . ?
C56 C57 1.515(3) . ?
C56 C61 1.531(2) . ?
C57 H57A 0.9900 . ?
C57 H57B 0.9900 . ?
C57 C58 1.535(3) . ?
C58 H58A 0.9900 . ?
C58 H58B 0.9900 . ?
C58 C59 1.528(3) . ?
C59 H59A 0.9900 . ?
C59 H59B 0.9900 . ?
C59 C60 1.513(3) . ?
C60 H60A 0.9900 . ?
C60 H60B 0.9900 . ?
C60 C61 1.530(2) . ?
C61 H61A 0.9900 . ?
C61 H61B 0.9900 . ?
C62 H62 1.0000 . ?
C62 C63 1.532(2) . ?
C62 C67 1.539(2) . ?
C63 H63A 0.9900 . ?
C63 H63B 0.9900 . ?
C63 C64 1.529(2) . ?
C64 H64A 0.9900 . ?
C64 H64B 0.9900 . ?
C64 C65 1.519(3) . ?
C65 H65A 0.9900 . ?
C65 H65B 0.9900 . ?
C65 C66 1.525(3) . ?
C66 H66A 0.9900 . ?
C66 H66B 0.9900 . ?
C66 C67 1.528(2) . ?
C67 H67A 0.9900 . ?
C67 H67B 0.9900 . ?
C68 C69 1.409(2) . ?
C68 C73 1.385(2) . ?
C69 C70 1.392(2) . ?
C70 H70 0.9500 . ?
C70 C71 1.398(2) . ?
C71 C72 1.386(2) . ?
C71 C82 1.515(2) . ?
C72 H72 0.9500 . ?
C72 C73 1.400(2) . ?
C73 C74 1.523(2) . ?
C74 C75 1.523(2) . ?
C74 C83 1.537(2) . ?
C74 C84 1.543(2) . ?
C75 C76 1.403(2) . ?
C75 C80 1.381(2) . ?
C76 H76 0.9500 . ?
C76 C77 1.394(3) . ?
C77 C78 1.389(3) . ?
C77 C86 1.523(3) . ?
C77 C88 1.506(9) . ?
C78 H78 0.9500 . ?
C78 C79 1.392(2) . ?
C79 C80 1.404(2) . ?
C81 H81A 0.9800 . ?
C81 H81B 0.9800 . ?
C81 H81C 0.9800 . ?
C81 C82 1.517(2) . ?
C82 H82A 0.9900 . ?
C82 H82B 0.9900 . ?
C83 H83A 0.9800 . ?
C83 H83B 0.9800 . ?
C83 H83C 0.9800 . ?
C84 H84A 0.9800 . ?
C84 H84B 0.9800 . ?
C84 H84C 0.9800 . ?
C85 H85A 0.9800 . ?
C85 H85B 0.9800 . ?
C85 H85C 0.9800 . ?
C85 C86 1.516(4) . ?
C86 H86A 0.9900 . ?
C86 H86B 0.9900 . ?
C87 H87A 0.9800 . ?
C87 H87B 0.9800 . ?
C87 H87C 0.9800 . ?
C87 C88 1.475(9) . ?
C88 H88A 0.9900 . ?
C88 H88B 0.9900 . ?
C89 H33 0.9800 . ?
C89 H34 0.9800 . ?
C89 H35 0.9800 . ?
C89 C90 1.526(5) . ?
C90 H31 0.9900 . ?
C90 H32 0.9900 . ?

loop_
_geom_torsion_atom_site_label_1
_geom_torsion_atom_site_label_2
_geom_torsion_atom_site_label_3
_geom_torsion_atom_site_label_4
_geom_torsion
_geom_torsion_site_symmetry_1
_geom_torsion_site_symmetry_2
_geom_torsion_site_symmetry_3
_geom_torsion_site_symmetry_4
_geom_torsion_publ_flag
O1 C25 C26 N1 1.58(19) . . . . ?
O1 C25 C26 C27 -179.47(14) . . . . ?
O1 C25 C30 C29 -179.34(14) . . . . ?
O1 C25 C30 C31 1.5(2) . . . . ?
O2 C68 C69 N3 1.39(19) . . . . ?
O2 C68 C69 C70 179.82(13) . . . . ?
O2 C68 C73 C72 -178.85(13) . . . . ?
O2 C68 C73 C74 3.4(2) . . . . ?
N1 C1 C2 C3 176.23(13) . . . . ?
N1 C1 C2 C7 -8.0(2) . . . . ?
N1 C1 C6 C5 -176.71(12) . . . . ?
N1 C1 C6 C19 7.7(2) . . . . ?
N1 C26 C27 C28 177.78(18) . . . . ?
N2 C36 C37 O1 3.51(19) . . . . ?
N2 C36 C37 C32 -176.49(14) . . . . ?
N3 C44 C45 C46 -177.60(13) . . . . ?
N3 C44 C45 C50 -1.1(2) . . . . ?
N3 C44 C49 C48 177.17(13) . . . . ?
N3 C44 C49 C62 1.2(2) . . . . ?
N3 C69 C70 C71 177.41(14) . . . . ?
N4 C79 C80 O2 2.8(2) . . . . ?
N4 C79 C80 C75 -175.98(15) . . . . ?
C1 N1 C26 C25 -150.78(13) . . . . ?
C1 N1 C26 C27 30.3(2) . . . . ?
C1 C2 C3 C4 1.2(2) . . . . ?
C1 C2 C7 C8 123.92(15) . . . . ?
C1 C2 C7 C12 -112.65(15) . . . . ?
C1 C6 C19 C20 80.18(16) . . . . ?
C1 C6 C19 C24 -156.98(14) . . . . ?
C2 C1 C6 C5 3.5(2) . . . . ?
C2 C1 C6 C19 -172.17(13) . . . . ?
C2 C3 C4 C5 2.0(2) . . . . ?
C2 C3 C4 C13 -178.75(13) . . . . ?
C2 C7 C8 C9 179.41(14) . . . . ?
C2 C7 C12 C11 177.34(13) . . . . ?
C3 C2 C7 C8 -60.36(19) . . . . ?
C3 C2 C7 C12 63.07(17) . . . . ?
C3 C4 C5 C6 -2.5(2) . . . . ?
C3 C4 C13 C14 61.51(19) . . . . ?
C3 C4 C13 C18 -64.21(19) . . . . ?
C4 C5 C6 C1 -0.1(2) . . . . ?
C4 C5 C6 C19 175.44(13) . . . . ?
C4 C13 C14 C15 179.84(17) . . . . ?
C4 C13 C18 C17 177.94(17) . . . . ?
C5 C4 C13 C14 -119.28(16) . . . . ?
C5 C4 C13 C18 115.01(16) . . . . ?
C5 C6 C19 C20 -95.31(16) . . . . ?
C5 C6 C19 C24 27.5(2) . . . . ?
C6 C1 C2 C3 -3.9(2) . . . . ?
C6 C1 C2 C7 171.83(13) . . . . ?
C6 C19 C20 C21 -178.90(13) . . . . ?
C6 C19 C24 C23 179.36(13) . . . . ?
C7 C2 C3 C4 -174.71(14) . . . . ?
C7 C8 C9 C10 -56.5(2) . . . . ?
C8 C7 C12 C11 -56.73(18) . . . . ?
C8 C9 C10 C11 55.9(2) . . . . ?
C9 C10 C11 C12 -55.7(2) . . . . ?
C10 C11 C12 C7 56.8(2) . . . . ?
C12 C7 C8 C9 55.95(18) . . . . ?
C13 C4 C5 C6 178.22(13) . . . . ?
C13 C14 C15 C16 57.0(2) . . . . ?
C14 C13 C18 C17 51.6(2) . . . . ?
C14 C15 C16 C17 -56.9(2) . . . . ?
C15 C16 C17 C18 54.7(2) . . . . ?
C16 C17 C18 C13 -52.2(2) . . . . ?
C18 C13 C14 C15 -54.1(2) . . . . ?
C19 C20 C21 C22 -53.59(18) . . . . ?
C20 C19 C24 C23 -57.52(17) . . . . ?
C20 C21 C22 C23 54.14(19) . . . . ?
C21 C22 C23 C24 -57.79(19) . . . . ?
C22 C23 C24 C19 60.20(18) . . . . ?
C24 C19 C20 C21 54.96(17) . . . . ?
C25 O1 C37 C32 0.7(2) . . . . ?
C25 O1 C37 C36 -179.34(12) . . . . ?
C25 C26 C27 C28 -1.1(3) . . . . ?
C25 C30 C31 C32 -0.7(2) . . . . ?
C25 C30 C31 C40 -120.89(16) . . . . ?
C25 C30 C31 C41 119.49(15) . . . . ?
C26 N1 C1 C2 -91.79(16) . . . . ?
C26 N1 C1 C6 88.38(16) . . . . ?
C26 C25 C30 C29 2.0(2) . . . . ?
C26 C25 C30 C31 -177.16(13) . . . . ?
C26 C27 C28 C29 1.6(3) . . . . ?
C26 C27 C28 C39 163.2(2) . . . . ?
C26 C27 C28 C90 -162.3(2) . . . . ?
C27 C28 C29 C30 -0.2(4) . . . . ?
C27 C28 C39 C38 95.1(3) . . . . ?
C27 C28 C90 C89 -95.7(3) . . . . ?
C28 C29 C30 C25 -1.6(3) . . . . ?
C28 C29 C30 C31 177.64(19) . . . . ?
C29 C28 C39 C38 -103.5(3) . . . . ?
C29 C28 C90 C89 100.3(3) . . . . ?
C29 C30 C31 C32 -179.86(15) . . . . ?
C29 C30 C31 C40 59.9(2) . . . . ?
C29 C30 C31 C41 -59.67(19) . . . . ?
C30 C25 C26 N1 -179.66(13) . . . . ?
C30 C25 C26 C27 -0.7(2) . . . . ?
C30 C31 C32 C33 -179.89(13) . . . . ?
C30 C31 C32 C37 -0.01(19) . . . . ?
C31 C32 C33 C34 179.50(14) . . . . ?
C31 C32 C37 O1 0.0(2) . . . . ?
C31 C32 C37 C36 -179.99(13) . . . . ?
C32 C33 C34 C35 0.8(2) . . . . ?
C32 C33 C34 C43 -177.46(15) . . . . ?
C33 C32 C37 O1 179.90(13) . . . . ?
C33 C32 C37 C36 -0.1(2) . . . . ?
C33 C34 C35 C36 -0.7(2) . . . . ?
C33 C34 C43 C42 -139.40(18) . . . . ?
C34 C35 C36 N2 176.81(14) . . . . ?
C34 C35 C36 C37 0.2(2) . . . . ?
C35 C34 C43 C42 42.4(2) . . . . ?
C35 C36 C37 O1 -179.83(13) . . . . ?
C35 C36 C37 C32 0.2(2) . . . . ?
C37 O1 C25 C26 177.33(12) . . . . ?
C37 O1 C25 C30 -1.4(2) . . . . ?
C37 C32 C33 C34 -0.4(2) . . . . ?
C39 C28 C29 C30 -161.2(3) . . . . ?
C40 C31 C32 C33 -59.54(18) . . . . ?
C40 C31 C32 C37 120.35(15) . . . . ?
C41 C31 C32 C33 59.75(18) . . . . ?
C41 C31 C32 C37 -120.37(15) . . . . ?
C43 C34 C35 C36 177.54(15) . . . . ?
C44 N3 C69 C68 -154.71(13) . . . . ?
C44 N3 C69 C70 26.9(2) . . . . ?
C44 C45 C46 C47 0.5(2) . . . . ?
C44 C45 C50 C51 -101.08(17) . . . . ?
C44 C45 C50 C55 135.02(15) . . . . ?
C44 C49 C62 C63 -149.38(14) . . . . ?
C44 C49 C62 C67 86.39(17) . . . . ?
C45 C44 C49 C48 -0.5(2) . . . . ?
C45 C44 C49 C62 -176.47(13) . . . . ?
C45 C46 C47 C48 -0.6(2) . . . . ?
C45 C46 C47 C56 -179.16(15) . . . . ?
C45 C50 C51 C52 175.38(16) . . . . ?
C45 C50 C55 C54 -177.32(14) . . . . ?
C46 C45 C50 C51 75.34(18) . . . . ?
C46 C45 C50 C55 -48.6(2) . . . . ?
C46 C47 C48 C49 0.1(2) . . . . ?
C46 C47 C56 C57 95.3(2) . . . . ?
C46 C47 C56 C61 -138.91(16) . . . . ?
C47 C48 C49 C44 0.4(2) . . . . ?
C47 C48 C49 C62 176.36(15) . . . . ?
C47 C56 C57 C58 -177.53(17) . . . . ?
C47 C56 C61 C60 177.87(15) . . . . ?
C48 C47 C56 C57 -83.2(2) . . . . ?
C48 C47 C56 C61 42.6(2) . . . . ?
C48 C49 C62 C63 34.7(2) . . . . ?
C48 C49 C62 C67 -89.51(17) . . . . ?
C49 C44 C45 C46 0.0(2) . . . . ?
C49 C44 C45 C50 176.51(13) . . . . ?
C49 C62 C63 C64 178.40(14) . . . . ?
C49 C62 C67 C66 -178.93(14) . . . . ?
C50 C45 C46 C47 -176.00(14) . . . . ?
C50 C51 C52 C53 56.8(2) . . . . ?
C51 C50 C55 C54 58.32(19) . . . . ?
C51 C52 C53 C54 -54.9(3) . . . . ?
C52 C53 C54 C55 55.2(2) . . . . ?
C53 C54 C55 C50 -57.3(2) . . . . ?
C55 C50 C51 C52 -58.1(2) . . . . ?
C56 C47 C48 C49 178.66(15) . . . . ?
C56 C57 C58 C59 -55.0(3) . . . . ?
C57 C56 C61 C60 -55.4(2) . . . . ?
C57 C58 C59 C60 55.1(3) . . . . ?
C58 C59 C60 C61 -56.6(2) . . . . ?
C59 C60 C61 C56 57.2(2) . . . . ?
C61 C56 C57 C58 54.6(2) . . . . ?
C62 C63 C64 C65 60.2(2) . . . . ?
C63 C62 C67 C66 54.12(18) . . . . ?
C63 C64 C65 C66 -57.8(2) . . . . ?
C64 C65 C66 C67 53.6(2) . . . . ?
C65 C66 C67 C62 -52.5(2) . . . . ?
C67 C62 C63 C64 -57.35(18) . . . . ?
C68 O2 C80 C75 -4.2(2) . . . . ?
C68 O2 C80 C79 177.05(13) . . . . ?
C68 C69 C70 C71 -0.9(2) . . . . ?
C68 C73 C74 C75 -6.8(2) . . . . ?
C68 C73 C74 C83 -127.30(17) . . . . ?
C68 C73 C74 C84 112.34(16) . . . . ?
C69 N3 C44 C45 -89.27(17) . . . . ?
C69 N3 C44 C49 93.08(16) . . . . ?
C69 C68 C73 C72 2.0(2) . . . . ?
C69 C68 C73 C74 -175.70(14) . . . . ?
C69 C70 C71 C72 1.7(2) . . . . ?
C69 C70 C71 C82 -179.63(14) . . . . ?
C70 C71 C72 C73 -0.6(2) . . . . ?
C70 C71 C82 C81 34.2(2) . . . . ?
C71 C72 C73 C68 -1.2(2) . . . . ?
C71 C72 C73 C74 176.53(14) . . . . ?
C72 C71 C82 C81 -147.09(16) . . . . ?
C72 C73 C74 C75 175.53(14) . . . . ?
C72 C73 C74 C83 55.0(2) . . . . ?
C72 C73 C74 C84 -65.33(18) . . . . ?
C73 C68 C69 N3 -179.42(13) . . . . ?
C73 C68 C69 C70 -1.0(2) . . . . ?
C73 C74 C75 C76 -177.57(15) . . . . ?
C73 C74 C75 C80 5.2(2) . . . . ?
C74 C75 C76 C77 -176.86(17) . . . . ?
C74 C75 C80 O2 0.0(2) . . . . ?
C74 C75 C80 C79 178.68(14) . . . . ?
C75 C76 C77 C78 -2.4(3) . . . . ?
C75 C76 C77 C86 178.0(2) . . . . ?
C75 C76 C77 C88 -168.2(9) . . . . ?
C76 C75 C80 O2 -177.35(15) . . . . ?
C76 C75 C80 C79 1.4(2) . . . . ?
C76 C77 C78 C79 2.5(3) . . . . ?
C76 C77 C86 C85 83.3(3) . . . . ?
C76 C77 C88 C87 151.0(13) . . . . ?
C77 C78 C79 N4 173.92(17) . . . . ?
C77 C78 C79 C80 -0.7(3) . . . . ?
C78 C77 C86 C85 -96.3(3) . . . . ?
C78 C77 C88 C87 -13(2) . . . . ?
C78 C79 C80 O2 177.55(15) . . . . ?
C78 C79 C80 C75 -1.3(2) . . . . ?
C80 O2 C68 C69 -178.40(13) . . . . ?
C80 O2 C68 C73 2.4(2) . . . . ?
C80 C75 C76 C77 0.5(3) . . . . ?
C82 C71 C72 C73 -179.29(14) . . . . ?
C83 C74 C75 C76 -56.7(2) . . . . ?
C83 C74 C75 C80 126.06(17) . . . . ?
C84 C74 C75 C76 63.4(2) . . . . ?
C84 C74 C75 C80 -113.81(17) . . . . ?
C86 C77 C78 C79 -177.9(2) . . . . ?
C88 C77 C78 C79 165.4(11) . . . . ?
C90 C28 C29 C30 163.9(2) . . . . ?
